data_4321940
loop_
_publ_author_name
'Michael C. Janzen'
'Hilary A. Jenkins'
'Louis M. Rendina'
'Jagadese J. Vittal'
'Richard J. Puddephatt'

_publ_section_title
;
 Synthesis of Metallacycles by Oxidative Addition of Sn-S, Sn-Se, Sn-Te,
 and Ge-Te Containing Precursors to Platinum(II)
;
_journal_name_full 'Inorganic Chemistry'
_journal_page_first 2123
_journal_page_last 2130
_journal_paper_doi 10.1021/ic980862p
_journal_volume 38
_journal_year 1999
_chemical_formula_sum 'C44 H50 N2 Pt Sn2 Te2'
_chemical_formula_weight 1294.53
_chemical_name_systematic
; 
 ? 
;
_space_group_IT_number 14
_symmetry_cell_setting monoclinic
_symmetry_space_group_name_Hall '-P 2ybc'
_symmetry_space_group_name_H-M 'P 1 21/c 1'
_atom_sites_solution_hydrogens geom
_atom_sites_solution_primary direct
_atom_sites_solution_secondary difmap
_audit_creation_method SHELXL
_cell_angle_alpha 90.00
_cell_angle_beta 92.05(2)
_cell_angle_gamma 90.00
_cell_formula_units_Z 4
_cell_length_a 12.481(3)
_cell_length_b 16.848(4)
_cell_length_c 21.204(5)
_cell_measurement_reflns_used 36
_cell_measurement_temperature 294(2)
_cell_measurement_theta_max 12.53
_cell_measurement_theta_min 4.98
_cell_volume 4455.9(18)
_computing_cell_refinement 'Siemens XSCANS'
_computing_data_collection 'Siemens XSCANS'
_computing_data_reduction 'Siemens SHELXTL'
_computing_molecular_graphics 'Siemens SHELXTL'
_computing_publication_material 'Siemens SHELXTL'
_computing_structure_refinement 'SHELXL-93 (Sheldrick, 1993)'
_computing_structure_solution 'SHELXS-86 (Sheldrick, 1990)'
_diffrn_ambient_temperature 294(2)
_diffrn_measurement_device 'Siemens P4'
_diffrn_measurement_method '\w scans'
_diffrn_radiation_monochromator graphite
_diffrn_radiation_source 'fine-focus sealed tube'
_diffrn_radiation_type MoK\a
_diffrn_radiation_wavelength 0.71073
_diffrn_reflns_av_R_equivalents 0.0377
_diffrn_reflns_av_sigmaI/netI 0.0522
_diffrn_reflns_limit_h_max 14
_diffrn_reflns_limit_h_min -1
_diffrn_reflns_limit_k_max 1
_diffrn_reflns_limit_k_min -20
_diffrn_reflns_limit_l_max 25
_diffrn_reflns_limit_l_min -25
_diffrn_reflns_number 8106
_diffrn_reflns_theta_max 23.50
_diffrn_reflns_theta_min 1.92
_diffrn_standards_interval_count 197
_diffrn_standards_number 3
_exptl_absorpt_coefficient_mu 5.558
_exptl_absorpt_correction_T_max 0.2984
_exptl_absorpt_correction_T_min 0.2636
_exptl_absorpt_correction_type empirical
_exptl_crystal_colour orange
_exptl_crystal_density_diffrn 1.930
_exptl_crystal_description block
_exptl_crystal_F_000 2440
_exptl_crystal_size_max 0.50
_exptl_crystal_size_mid 0.50
_exptl_crystal_size_min 0.50
_refine_diff_density_max 1.805
_refine_diff_density_min -2.960
_refine_diff_density_rms 0.202
_refine_ls_extinction_coef 0.00000(6)
_refine_ls_extinction_expression Fc^*^=kFc[1+0.001xFc^2^\l^3^/sin(2\q)]^-1/4^
_refine_ls_extinction_method SHELXL
_refine_ls_goodness_of_fit_all 1.066
_refine_ls_goodness_of_fit_obs 1.131
_refine_ls_matrix_type full
_refine_ls_number_parameters 461
_refine_ls_number_reflns 6107
_refine_ls_number_restraints 0
_refine_ls_restrained_S_all 1.075
_refine_ls_restrained_S_obs 1.131
_refine_ls_R_factor_all 0.0846
_refine_ls_R_factor_obs 0.0599
_refine_ls_shift/esd_max -0.531
_refine_ls_shift/esd_mean 0.005
_refine_ls_structure_factor_coef Fsqd
_refine_ls_weighting_details 'w=1/[\s^2^(Fo^2^)+(0.0913P)^2^+34.3565P] where P=(Fo^2^+2Fc^2^)/3'
_refine_ls_weighting_scheme calc
_refine_ls_wR_factor_all 0.1721
_refine_ls_wR_factor_obs 0.1556
_reflns_number_observed 4899
_reflns_number_total 6509
_reflns_observed_criterion >2sigma(I)
_cod_data_source_file ic980862p_4.cif
_cod_data_source_block h1027
_cod_depositor_comments
;
The following automatic conversions were performed:

'_refine_ls_weighting_scheme' value 'calc
w=1/[\s^2^(Fo^2^)+(0.0913P)^2^+34.3565P] where P=(Fo^2^+2Fc^2^)/3'
was changed to 'calc'. New tag '_refine_ls_weighting_details' was
created. The value of the new tag was set to
'w=1/[\s^2^(Fo^2^)+(0.0913P)^2^+34.3565P] where P=(Fo^2^+2Fc^2^)/3'.

Automatic conversion script
Id: cif_fix_values 3143 2015-03-26 13:38:13Z robertas 
;
_cod_original_cell_volume 4455.8(17)
_cod_database_code 4321940

loop_
_symmetry_equiv_pos_as_xyz
'x, y, z'
'-x, y+1/2, -z+1/2'
'-x, -y, -z'
'x, -y-1/2, z-1/2'

loop_
_atom_site_aniso_label
_atom_site_aniso_U_11
_atom_site_aniso_U_22
_atom_site_aniso_U_33
_atom_site_aniso_U_23
_atom_site_aniso_U_13
_atom_site_aniso_U_12
Pt1 0.0432(3) 0.0478(4) 0.0459(3) -0.0122(2) 0.0108(2) -0.0024(2)
Te1 0.1026(12) 0.0946(11) 0.1327(14) -0.0275(10) -0.0234(10) 0.0138(9)
Te2 0.0526(6) 0.0547(6) 0.0596(6) -0.0013(5) 0.0104(5) -0.0072(5)
Sn1 0.0548(6) 0.0483(6) 0.0460(6) -0.0121(4) 0.0118(5) 0.0011(5)
Sn2 0.0500(6) 0.0505(6) 0.0596(6) -0.0048(5) 0.0055(5) 0.0040(5)
N1 0.042(6) 0.043(6) 0.055(7) -0.012(5) 0.011(5) 0.000(5)
N2 0.046(7) 0.058(7) 0.042(6) -0.012(5) 0.009(5) -0.014(6)
C1 0.106(15) 0.063(11) 0.084(13) 0.003(9) 0.016(11) 0.023(11)
C2 0.047(9) 0.083(12) 0.076(11) -0.032(9) 0.007(8) -0.009(8)
C3 0.059(10) 0.068(10) 0.061(9) -0.008(8) 0.021(8) -0.021(8)
C4 0.057(9) 0.054(9) 0.056(9) -0.010(7) 0.010(7) -0.021(7)
C5 0.062(9) 0.037(7) 0.044(7) -0.002(6) -0.002(7) -0.012(7)
C6 0.066(10) 0.041(8) 0.067(10) -0.002(7) 0.004(8) -0.009(7)
C7 0.065(13) 0.244(35) 0.157(23) -0.136(25) -0.038(14) 0.024(17)
C8 0.282(37) 0.052(12) 0.080(14) -0.010(10) -0.017(18) 0.047(17)
C9 0.162(23) 0.129(20) 0.077(13) -0.039(13) 0.070(15) -0.034(17)
C10 0.045(8) 0.051(8) 0.043(7) -0.015(6) -0.002(6) -0.001(7)
C11 0.046(8) 0.053(8) 0.040(7) -0.004(6) 0.010(6) -0.008(7)
C12 0.049(8) 0.044(8) 0.047(8) -0.001(7) 0.002(6) -0.002(7)
C13 0.055(9) 0.057(9) 0.048(8) -0.004(7) 0.025(7) -0.005(7)
C14 0.044(8) 0.041(8) 0.048(8) 0.003(6) 0.002(6) -0.011(6)
C15 0.060(9) 0.052(9) 0.058(9) -0.008(7) 0.017(7) -0.001(7)
C16 0.074(13) 0.171(24) 0.073(13) 0.034(14) 0.032(10) 0.013(14)
C17 0.085(14) 0.117(18) 0.114(17) -0.032(15) 0.035(13) -0.039(14)
C18 0.124(18) 0.078(14) 0.176(23) 0.023(15) 0.109(18) 0.024(13)
C19 0.075(11) 0.059(10) 0.057(9) -0.021(8) 0.008(8) -0.012(9)
C20 0.044(8) 0.052(9) 0.057(9) -0.025(7) 0.014(7) -0.014(7)
C21 0.085(13) 0.054(9) 0.055(10) -0.014(8) 0.009(8) -0.006(9)
C22 0.113(15) 0.064(11) 0.047(9) -0.007(8) 0.026(9) -0.015(10)
C23 0.130(20) 0.092(15) 0.078(13) -0.025(11) 0.030(14) -0.037(15)
C24 0.137(22) 0.095(17) 0.095(17) -0.038(14) 0.066(17) -0.049(16)
C25 0.075(13) 0.097(16) 0.129(20) -0.029(15) 0.032(14) 0.000(12)
C26 0.078(13) 0.087(14) 0.077(12) -0.017(10) 0.010(10) 0.003(11)
C31 0.111(14) 0.029(8) 0.057(9) -0.011(7) 0.026(9) 0.003(9)
C32 0.092(14) 0.098(16) 0.084(13) 0.028(12) 0.011(11) -0.007(13)
C33 0.193(32) 0.062(15) 0.143(24) 0.022(15) -0.045(23) 0.023(18)
C34 0.189(30) 0.068(15) 0.078(14) 0.004(12) 0.002(17) -0.027(19)
C35 0.166(27) 0.089(19) 0.167(27) -0.021(18) 0.089(22) -0.023(19)
C36 0.162(24) 0.064(14) 0.173(24) -0.042(15) 0.099(20) -0.036(15)
C41 0.076(11) 0.050(9) 0.064(10) -0.004(8) 0.001(9) 0.000(8)
C42 0.095(15) 0.127(19) 0.094(15) 0.022(14) 0.028(13) 0.043(14)
C43 0.181(32) 0.192(34) 0.093(19) 0.013(20) 0.061(20) 0.037(27)
C44 0.218(36) 0.149(27) 0.077(16) 0.011(17) 0.051(21) -0.034(26)
C45 0.113(19) 0.139(22) 0.105(17) 0.056(17) 0.002(15) 0.025(16)
C46 0.064(11) 0.099(14) 0.069(11) 0.011(10) 0.018(9) 0.000(10)
C51 0.044(8) 0.056(9) 0.057(9) 0.008(7) 0.003(7) 0.007(7)
C52 0.061(10) 0.071(11) 0.068(10) 0.004(9) 0.013(8) -0.011(9)
C53 0.063(11) 0.083(13) 0.076(11) 0.005(10) 0.012(9) 0.024(10)
C54 0.060(12) 0.126(19) 0.074(13) 0.011(13) 0.016(10) 0.007(13)
C55 0.052(12) 0.145(22) 0.090(15) 0.051(15) -0.006(10) -0.030(13)
C56 0.076(12) 0.068(11) 0.068(11) 0.015(9) -0.013(9) -0.020(9)

loop_
_atom_site_label
_atom_site_type_symbol
_atom_site_fract_x
_atom_site_fract_y
_atom_site_fract_z
_atom_site_U_iso_or_equiv
_atom_site_thermal_displace_type
_atom_site_occupancy
_atom_site_calc_flag
_atom_site_refinement_flags
_atom_site_disorder_group
Pt1 Pt 0.84292(4) 0.28939(3) 0.01025(3) 0.0454(2) Uani 1 d . .
Te1 Te 0.63821(14) 0.18269(10) -0.14752(9) 0.1106(6) Uani 1 d . .
Te2 Te 0.79608(8) 0.40241(6) -0.07806(5) 0.0554(3) Uani 1 d . .
Sn1 Sn 0.82091(8) 0.18199(6) -0.07539(4) 0.0494(3) Uani 1 d . .
Sn2 Sn 0.62336(8) 0.34227(6) -0.13989(5) 0.0533(3) Uani 1 d . .
N1 N 0.6890(9) 0.2945(6) 0.0508(5) 0.046(3) Uani 1 d . .
N2 N 0.8611(9) 0.3809(7) 0.0831(5) 0.048(3) Uani 1 d . .
C1 C 0.8875(17) 0.2045(10) 0.0776(9) 0.084(6) Uani 1 d . .
H1A H 0.8256(17) 0.1885(10) 0.1001(9) 0.126 Uiso 1 calc R .
H1B H 0.9400(17) 0.2267(10) 0.1067(9) 0.126 Uiso 1 calc R .
H1C H 0.9173(17) 0.1592(10) 0.0571(9) 0.126 Uiso 1 calc R .
C2 C 1.0017(12) 0.2896(10) -0.0123(8) 0.069(5) Uani 1 d . .
H2A H 1.0124(12) 0.3266(10) -0.0459(8) 0.103 Uiso 1 calc R .
H2B H 1.0220(12) 0.2374(10) -0.0255(8) 0.103 Uiso 1 calc R .
H2C H 1.0450(12) 0.3048(10) 0.0241(8) 0.103 Uiso 1 calc R .
C3 C 0.9467(13) 0.4272(10) 0.0938(7) 0.062(4) Uani 1 d . .
H3A H 1.0042(13) 0.4223(10) 0.0674(7) 0.075 Uiso 1 calc R .
C4 C 0.9539(12) 0.4814(9) 0.1416(7) 0.055(4) Uani 1 d . .
H4A H 1.0156(12) 0.5119(9) 0.1469(7) 0.067 Uiso 1 calc R .
C5 C 0.8711(12) 0.4915(8) 0.1822(6) 0.048(3) Uani 1 d . .
C6 C 0.8757(13) 0.5521(9) 0.2348(7) 0.058(4) Uani 1 d . .
C7 C 0.9889(16) 0.5580(19) 0.2638(12) 0.156(14) Uani 1 d . .
H7A H 1.0097(16) 0.5076(19) 0.2815(12) 0.235 Uiso 1 calc R .
H7B H 0.9907(16) 0.5975(19) 0.2965(12) 0.235 Uiso 1 calc R .
H7C H 1.0377(16) 0.5727(19) 0.2318(12) 0.235 Uiso 1 calc R .
C8 C 0.8463(26) 0.6314(12) 0.2084(10) 0.138(12) Uani 1 d . .
H8A H 0.7751(26) 0.6293(12) 0.1898(10) 0.208 Uiso 1 calc R .
H8B H 0.8959(26) 0.6458(12) 0.1767(10) 0.208 Uiso 1 calc R .
H8C H 0.8491(26) 0.6702(12) 0.2415(10) 0.208 Uiso 1 calc R .
C9 C 0.7968(20) 0.5317(15) 0.2852(9) 0.121(9) Uani 1 d . .
H9A H 0.8144(20) 0.4807(15) 0.3030(9) 0.182 Uiso 1 calc R .
H9B H 0.7255(20) 0.5302(15) 0.2668(9) 0.182 Uiso 1 calc R .
H9C H 0.8006(20) 0.5712(15) 0.3179(9) 0.182 Uiso 1 calc R .
C10 C 0.7803(11) 0.4458(8) 0.1692(6) 0.047(3) Uani 1 d . .
H10A H 0.7206(11) 0.4524(8) 0.1937(6) 0.056 Uiso 1 calc R .
C11 C 0.7764(11) 0.3898(8) 0.1201(6) 0.046(3) Uani 1 d . .
C12 C 0.6812(11) 0.3419(8) 0.1032(6) 0.047(3) Uani 1 d . .
C13 C 0.5886(11) 0.3468(9) 0.1363(7) 0.053(4) Uani 1 d . .
H13A H 0.5867(11) 0.3793(9) 0.1717(7) 0.064 Uiso 1 calc R .
C14 C 0.4968(11) 0.3034(8) 0.1172(6) 0.044(3) Uani 1 d . .
C15 C 0.3940(12) 0.3088(9) 0.1552(7) 0.056(4) Uani 1 d . .
C16 C 0.4135(16) 0.2910(15) 0.2205(9) 0.106(8) Uani 1 d . .
H16A H 0.4387(16) 0.2373(15) 0.2248(9) 0.158 Uiso 1 calc R .
H16B H 0.3482(16) 0.2969(15) 0.2426(9) 0.158 Uiso 1 calc R .
H16C H 0.4667(16) 0.3266(15) 0.2380(9) 0.158 Uiso 1 calc R .
C17 C 0.3069(17) 0.2547(14) 0.1263(11) 0.105(7) Uani 1 d . .
H17A H 0.2956(17) 0.2674(14) 0.0824(11) 0.157 Uiso 1 calc R .
H17B H 0.2414(17) 0.2623(14) 0.1479(11) 0.157 Uiso 1 calc R .
H17C H 0.3292(17) 0.2003(14) 0.1304(11) 0.157 Uiso 1 calc R .
C18 C 0.3547(18) 0.3943(12) 0.1492(12) 0.123(10) Uani 1 d . .
H18A H 0.3415(18) 0.4069(12) 0.1055(12) 0.185 Uiso 1 calc R .
H18B H 0.4083(18) 0.4296(12) 0.1669(12) 0.185 Uiso 1 calc R .
H18C H 0.2896(18) 0.4003(12) 0.1715(12) 0.185 Uiso 1 calc R .
C19 C 0.5071(14) 0.2587(10) 0.0641(7) 0.064(4) Uani 1 d . .
H19A H 0.4474(14) 0.2313(10) 0.0481(7) 0.076 Uiso 1 calc R .
C20 C 0.6020(11) 0.2522(9) 0.0332(7) 0.051(4) Uani 1 d . .
H20A H 0.6057(11) 0.2176(9) -0.0009(7) 0.061 Uiso 1 calc R .
C21 C 0.9421(15) 0.1749(10) -0.1439(7) 0.065(4) Uani 1 d . .
C22 C 0.9192(17) 0.1946(10) -0.2066(7) 0.074(5) Uani 1 d . .
H22A H 0.8513(17) 0.2140(10) -0.2173(7) 0.089 Uiso 1 calc R .
C23 C 0.9914(23) 0.1869(14) -0.2532(11) 0.099(7) Uani 1 d . .
H23A H 0.9728(23) 0.2006(14) -0.2947(11) 0.119 Uiso 1 calc R .
C24 C 1.0933(24) 0.1579(14) -0.2373(12) 0.108(9) Uani 1 d . .
H24A H 1.1434(24) 0.1537(14) -0.2685(12) 0.129 Uiso 1 calc R .
C25 C 1.1213(17) 0.1361(13) -0.1782(12) 0.100(7) Uani 1 d . .
H25A H 1.1889(17) 0.1150(13) -0.1690(12) 0.120 Uiso 1 calc R .
C26 C 1.0454(15) 0.1457(12) -0.1294(9) 0.081(5) Uani 1 d . .
H26A H 1.0649(15) 0.1325(12) -0.0880(9) 0.097 Uiso 1 calc R .
C31 C 0.7983(16) 0.0620(8) -0.0429(7) 0.065(5) Uani 1 d . .
C32 C 0.8706(17) 0.0073(13) -0.0472(9) 0.091(6) Uani 1 d . .
H32A H 0.9386(17) 0.0211(13) -0.0601(9) 0.109 Uiso 1 calc R .
C33 C 0.8480(29) -0.0766(14) -0.0319(14) 0.134(11) Uani 1 d . .
H33A H 0.8994(29) -0.1157(14) -0.0375(14) 0.161 Uiso 1 calc R .
C34 C 0.7507(28) -0.0953(15) -0.0097(11) 0.112(9) Uani 1 d . .
H34A H 0.7353(28) -0.1466(15) 0.0035(11) 0.134 Uiso 1 calc R .
C35 C 0.6803(25) -0.0397(17) -0.0073(14) 0.139(11) Uani 1 d . .
H35A H 0.6127(25) -0.0526(17) 0.0066(14) 0.166 Uiso 1 calc R .
C36 C 0.6997(22) 0.0396(13) -0.0247(13) 0.131(11) Uani 1 d . .
H36A H 0.6446(22) 0.0767(13) -0.0236(13) 0.157 Uiso 1 calc R .
C41 C 0.6118(14) 0.3932(9) -0.2316(8) 0.063(4) Uani 1 d . .
C42 C 0.6932(18) 0.3985(15) -0.2700(11) 0.105(7) Uani 1 d . .
H42A H 0.7586(18) 0.3780(15) -0.2553(11) 0.126 Uiso 1 calc R .
C43 C 0.6905(29) 0.4303(22) -0.3278(13) 0.154(13) Uani 1 d . .
H43A H 0.7492(29) 0.4277(22) -0.3535(13) 0.185 Uiso 1 calc R .
C44 C 0.5922(31) 0.4690(20) -0.3484(12) 0.147(12) Uani 1 d . .
H44A H 0.5871(31) 0.4941(20) -0.3874(12) 0.176 Uiso 1 calc R .
C45 C 0.5075(20) 0.4683(16) -0.3104(11) 0.119(9) Uani 1 d . .
H45A H 0.4437(20) 0.4932(16) -0.3228(11) 0.143 Uiso 1 calc R .
C46 C 0.5171(14) 0.4298(12) -0.2528(8) 0.077(5) Uani 1 d . .
H46A H 0.4581(14) 0.4283(12) -0.2272(8) 0.092 Uiso 1 calc R .
C51 C 0.4744(11) 0.3610(9) -0.0955(7) 0.052(4) Uani 1 d . .
C52 C 0.4505(13) 0.4305(11) -0.0682(8) 0.066(4) Uani 1 d . .
H52A H 0.5029(13) 0.4697(11) -0.0670(8) 0.080 Uiso 1 calc R .
C53 C 0.3530(14) 0.4479(12) -0.0417(8) 0.074(5) Uani 1 d . .
H53A H 0.3390(14) 0.4977(12) -0.0249(8) 0.089 Uiso 1 calc R .
C54 C 0.2811(16) 0.3903(16) -0.0414(9) 0.086(6) Uani 1 d . .
H54A H 0.2163(16) 0.3998(16) -0.0225(9) 0.103 Uiso 1 calc R .
C55 C 0.2972(15) 0.3188(17) -0.0670(10) 0.096(7) Uani 1 d . .
H55A H 0.2440(15) 0.2801(17) -0.0663(10) 0.115 Uiso 1 calc R .
C56 C 0.3937(15) 0.3032(11) -0.0946(8) 0.071(5) Uani 1 d . .
H56A H 0.4052(15) 0.2537(11) -0.1127(8) 0.085 Uiso 1 calc R .

loop_
_atom_type_symbol
_atom_type_description
_atom_type_scat_dispersion_real
_atom_type_scat_dispersion_imag
_atom_type_scat_source
C C 0.0033 0.0016 'International Tables Vol C Tables 4.2.6.8 and 6.1.1.4'
H H 0.0000 0.0000 'International Tables Vol C Tables 4.2.6.8 and 6.1.1.4'
N N 0.0061 0.0033 'International Tables Vol C Tables 4.2.6.8 and 6.1.1.4'
Sn Sn -0.6537 1.4246 'International Tables Vol C Tables 4.2.6.8 and 6.1.1.4'
Te Te -0.5308 1.6751 'International Tables Vol C Tables 4.2.6.8 and 6.1.1.4'
Pt Pt -1.7033 8.3905 'International Tables Vol C Tables 4.2.6.8 and 6.1.1.4'

loop_
_geom_angle_atom_site_label_1
_geom_angle_atom_site_label_2
_geom_angle_atom_site_label_3
_geom_angle
_geom_angle_site_symmetry_1
_geom_angle_site_symmetry_3
_geom_angle_publ_flag
C2 Pt1 C1 85.7(8) . . ?
C2 Pt1 N1 169.4(5) . . ?
C1 Pt1 N1 88.5(6) . . ?
C2 Pt1 N2 94.9(5) . . ?
C1 Pt1 N2 88.9(6) . . ?
N1 Pt1 N2 76.1(4) . . ?
C2 Pt1 Sn1 85.2(4) . . ?
C1 Pt1 Sn1 91.2(5) . . ?
N1 Pt1 Sn1 103.8(3) . . ?
N2 Pt1 Sn1 179.8(3) . . ?
C2 Pt1 Te2 91.4(5) . . ?
C1 Pt1 Te2 176.9(6) . . ?
N1 Pt1 Te2 94.3(3) . . ?
N2 Pt1 Te2 90.4(3) . . ?
Sn1 Pt1 Te2 89.51(4) . . ?
Sn2 Te1 Sn1 91.65(6) . . ?
Sn2 Te2 Pt1 102.79(4) . . ?
C21 Sn1 C31 105.6(6) . . ?
C21 Sn1 Pt1 117.3(4) . . ?
C31 Sn1 Pt1 116.5(4) . . ?
C21 Sn1 Te1 102.6(5) . . ?
C31 Sn1 Te1 93.8(5) . . ?
Pt1 Sn1 Te1 117.63(5) . . ?
C41 Sn2 C51 108.2(6) . . ?
C41 Sn2 Te2 108.8(5) . . ?
C51 Sn2 Te2 115.2(4) . . ?
C41 Sn2 Te1 110.4(4) . . ?
C51 Sn2 Te1 103.7(4) . . ?
Te2 Sn2 Te1 110.47(6) . . ?
C20 N1 C12 117.1(11) . . ?
C20 N1 Pt1 126.7(9) . . ?
C12 N1 Pt1 116.1(9) . . ?
C3 N2 C11 118.4(12) . . ?
C3 N2 Pt1 126.5(9) . . ?
C11 N2 Pt1 115.2(8) . . ?
N2 C3 C4 123.3(14) . . ?
C3 C4 C5 121.0(13) . . ?
C4 C5 C10 115.7(12) . . ?
C4 C5 C6 122.2(13) . . ?
C10 C5 C6 122.0(13) . . ?
C8 C6 C7 107.8(19) . . ?
C8 C6 C5 109.0(13) . . ?
C7 C6 C5 110.7(14) . . ?
C8 C6 C9 108.1(18) . . ?
C7 C6 C9 110.2(18) . . ?
C5 C6 C9 110.9(13) . . ?
C5 C10 C11 121.6(13) . . ?
N2 C11 C10 120.0(12) . . ?
N2 C11 C12 116.2(11) . . ?
C10 C11 C12 123.7(12) . . ?
N1 C12 C13 122.1(13) . . ?
N1 C12 C11 115.9(12) . . ?
C13 C12 C11 122.0(12) . . ?
C12 C13 C14 120.8(13) . . ?
C19 C14 C13 115.1(13) . . ?
C19 C14 C15 124.7(13) . . ?
C13 C14 C15 120.2(12) . . ?
C16 C15 C18 108.9(17) . . ?
C16 C15 C14 112.2(14) . . ?
C18 C15 C14 106.5(13) . . ?
C16 C15 C17 110.9(17) . . ?
C18 C15 C17 107.9(18) . . ?
C14 C15 C17 110.3(13) . . ?
C14 C19 C20 123.0(14) . . ?
N1 C20 C19 121.7(12) . . ?
C22 C21 C26 116.7(17) . . ?
C22 C21 Sn1 120.7(14) . . ?
C26 C21 Sn1 122.5(12) . . ?
C23 C22 C21 123.4(22) . . ?
C22 C23 C24 118.5(22) . . ?
C25 C24 C23 121.9(21) . . ?
C24 C25 C26 119.1(22) . . ?
C21 C26 C25 120.3(19) . . ?
C32 C31 C36 117.5(18) . . ?
C32 C31 Sn1 123.1(14) . . ?
C36 C31 Sn1 118.9(15) . . ?
C31 C32 C33 121.7(22) . . ?
C34 C33 C32 118.6(26) . . ?
C35 C34 C33 117.8(25) . . ?
C34 C35 C36 123.8(27) . . ?
C31 C36 C35 120.3(25) . . ?
C42 C41 C46 115.6(17) . . ?
C42 C41 Sn2 124.1(14) . . ?
C46 C41 Sn2 120.1(13) . . ?
C41 C42 C43 126.5(24) . . ?
C42 C43 C44 116.9(26) . . ?
C45 C44 C43 119.3(25) . . ?
C44 C45 C46 119.0(24) . . ?
C45 C46 C41 122.5(18) . . ?
C52 C51 C56 115.4(15) . . ?
C52 C51 Sn2 121.9(12) . . ?
C56 C51 Sn2 122.7(13) . . ?
C51 C52 C53 124.7(17) . . ?
C54 C53 C52 116.8(19) . . ?
C53 C54 C55 123.2(19) . . ?
C54 C55 C56 119.2(19) . . ?
C55 C56 C51 120.7(19) . . ?

loop_
_geom_bond_atom_site_label_1
_geom_bond_atom_site_label_2
_geom_bond_distance
_geom_bond_site_symmetry_2
_geom_bond_publ_flag
Pt1 C2 2.055(15) . ?
Pt1 C1 2.08(2) . ?
Pt1 N1 2.135(11) . ?
Pt1 N2 2.188(11) . ?
Pt1 Sn1 2.5712(11) . ?
Pt1 Te2 2.7195(12) . ?
Te1 Sn2 2.700(2) . ?
Te1 Sn1 2.700(2) . ?
Te2 Sn2 2.6814(15) . ?
Sn1 C21 2.14(2) . ?
Sn1 C31 2.157(15) . ?
Sn2 C41 2.13(2) . ?
Sn2 C51 2.138(14) . ?
N1 C20 1.34(2) . ?
N1 C12 1.37(2) . ?
N2 C3 1.34(2) . ?
N2 C11 1.35(2) . ?
C3 C4 1.36(2) . ?
C4 C5 1.38(2) . ?
C5 C10 1.39(2) . ?
C5 C6 1.51(2) . ?
C6 C8 1.49(2) . ?
C6 C7 1.52(2) . ?
C6 C9 1.52(2) . ?
C10 C11 1.41(2) . ?
C11 C12 1.47(2) . ?
C12 C13 1.38(2) . ?
C13 C14 1.41(2) . ?
C14 C19 1.36(2) . ?
C14 C15 1.54(2) . ?
C15 C16 1.43(2) . ?
C15 C18 1.53(2) . ?
C15 C17 1.53(2) . ?
C19 C20 1.38(2) . ?
C21 C22 1.39(2) . ?
C21 C26 1.40(2) . ?
C22 C23 1.37(3) . ?
C23 C24 1.39(3) . ?
C24 C25 1.34(3) . ?
C25 C26 1.44(3) . ?
C31 C32 1.30(3) . ?
C31 C36 1.36(3) . ?
C32 C33 1.48(3) . ?
C33 C34 1.36(4) . ?
C34 C35 1.29(4) . ?
C35 C36 1.41(3) . ?
C41 C42 1.33(2) . ?
C41 C46 1.39(2) . ?
C42 C43 1.34(3) . ?
C43 C44 1.44(4) . ?
C44 C45 1.35(3) . ?
C45 C46 1.38(3) . ?
C51 C52 1.34(2) . ?
C51 C56 1.40(2) . ?
C52 C53 1.39(2) . ?
C53 C54 1.32(3) . ?
C54 C55 1.34(3) . ?
C55 C56 1.38(3) . ?
